data_7122397
loop_
_publ_author_name
'Cavaill\'e, Anthony'
'Joyeux, Benjamin'
'Saffon-Merceron, Nathalie'
'Nebra, Noel'
'Fustier-Boutignon, Marie'
'M\'ezailles, Nicolas'

_publ_section_title
;
 Triphos-Fe dinitrogen and dinitrogen-hydride complexes: relevance to
 catalytic N<sub>2</sub> reductions.
;
_journal_issue 84
_journal_name_full 'Chemical communications (Cambridge, England)'
_journal_page_first 11953
_journal_page_last 11956
_journal_paper_doi 10.1039/c8cc07466f
_journal_volume 54
_journal_year 2018
_chemical_formula_sum 'C36.5 H63 Cl Fe P3'
_chemical_formula_weight 686.08
_space_group_crystal_system monoclinic
_space_group_IT_number 14
_space_group_name_Hall '-P 2yn'
_space_group_name_H-M_alt 'P 1 21/n 1'
_symmetry_space_group_name_Hall '-P 2yn'
_symmetry_space_group_name_H-M 'P 1 21/n 1'
_atom_sites_solution_hydrogens geom
_audit_creation_method SHELXL-2014/7
_audit_update_record
;
2018-02-01 deposited with the CCDC.
2018-09-28 downloaded from the CCDC.
;
_cell_angle_alpha 90
_cell_angle_beta 102.2920(10)
_cell_angle_gamma 90
_cell_formula_units_Z 8
_cell_length_a 11.2863(4)
_cell_length_b 28.1832(10)
_cell_length_c 23.9028(8)
_cell_measurement_reflns_used 9836
_cell_measurement_temperature 193(2)
_cell_measurement_theta_max 27.59
_cell_measurement_theta_min 2.99
_cell_volume 7428.8(4)
_computing_cell_refinement 'Bruker SAINT'
_computing_data_collection 'Bruker APEX2'
_computing_data_reduction 'Bruker SAINT'
_computing_molecular_graphics 'Bruker SHELXTL'
_computing_publication_material 'Bruker SHELXTL'
_computing_structure_refinement 'SHELXL-2014/7 (Sheldrick, 2014)'
_computing_structure_solution 'SHELXS-97 (Sheldrick 2008)'
_diffrn_ambient_temperature 193(2)
_diffrn_detector_area_resol_mean 10.4167
_diffrn_measured_fraction_theta_full 0.991
_diffrn_measured_fraction_theta_max 0.992
_diffrn_measurement_device_type 'Bruker D8-Venture CMOS detector'
_diffrn_measurement_method 'phi and omega scans'
_diffrn_radiation_type MoK\a
_diffrn_radiation_wavelength 0.71073
_diffrn_reflns_av_R_equivalents 0.0918
_diffrn_reflns_av_unetI/netI 0.0347
_diffrn_reflns_Laue_measured_fraction_full 0.991
_diffrn_reflns_Laue_measured_fraction_max 0.992
_diffrn_reflns_limit_h_max 14
_diffrn_reflns_limit_h_min -14
_diffrn_reflns_limit_k_max 35
_diffrn_reflns_limit_k_min -35
_diffrn_reflns_limit_l_max 29
_diffrn_reflns_limit_l_min -29
_diffrn_reflns_number 235652
_diffrn_reflns_point_group_measured_fraction_full 0.991
_diffrn_reflns_point_group_measured_fraction_max 0.992
_diffrn_reflns_theta_full 25.242
_diffrn_reflns_theta_max 26.370
_diffrn_reflns_theta_min 5.113
_diffrn_source 'fine-focus sealed tube'
_exptl_absorpt_coefficient_mu 0.631
_exptl_absorpt_correction_T_max 0.7450
_exptl_absorpt_correction_T_min 0.6358
_exptl_absorpt_correction_type multi-scan
_exptl_absorpt_process_details 'SADABS (Briker-AXS)'
_exptl_crystal_colour brown
_exptl_crystal_density_diffrn 1.227
_exptl_crystal_description block
_exptl_crystal_F_000 2960
_exptl_crystal_size_max 0.200
_exptl_crystal_size_mid 0.200
_exptl_crystal_size_min 0.160
_refine_diff_density_max 0.643
_refine_diff_density_min -0.376
_refine_diff_density_rms 0.061
_refine_ls_extinction_method none
_refine_ls_goodness_of_fit_ref 1.061
_refine_ls_hydrogen_treatment constr
_refine_ls_matrix_type full
_refine_ls_number_parameters 959
_refine_ls_number_reflns 15070
_refine_ls_number_restraints 798
_refine_ls_restrained_S_all 1.047
_refine_ls_R_factor_all 0.0814
_refine_ls_R_factor_gt 0.0495
_refine_ls_shift/su_max 0.002
_refine_ls_shift/su_mean 0.000
_refine_ls_structure_factor_coef Fsqd
_refine_ls_weighting_details 'w=1/[\s^2^(Fo^2^)+(0.0294P)^2^+11.4699P] where P=(Fo^2^+2Fc^2^)/3'
_refine_ls_weighting_scheme calc
_refine_ls_wR_factor_gt 0.0987
_refine_ls_wR_factor_ref 0.1151
_reflns_Friedel_coverage 0.000
_reflns_number_gt 10998
_reflns_number_total 15070
_reflns_threshold_expression 'I > 2\s(I)'
_cod_data_source_file c8cc07466f2.cif
_cod_data_source_block 3a
_cod_depositor_comments 'Adding full bibliography for 7122394--7122397.cif.'
_cod_original_formula_sum 'C36.50 H63 Cl Fe P3'
_cod_database_code 7122397
_shelx_shelxl_version_number 2014/7
_shelx_space_group_comment
; 
The symmetry employed for this shelxl refinement is uniquely defined 
by the following loop, which should always be used as a source of 
symmetry information in preference to the above space-group names. 
They are only intended as comments. 
;
_shelx_estimated_absorpt_t_min 0.884
_shelx_estimated_absorpt_t_max 0.906

loop_
_space_group_symop_operation_xyz
'x, y, z'
'-x+1/2, y+1/2, -z+1/2'
'-x, -y, -z'
'x-1/2, -y-1/2, z-1/2'

loop_
_atom_site_label
_atom_site_type_symbol
_atom_site_fract_x
_atom_site_fract_y
_atom_site_fract_z
_atom_site_U_iso_or_equiv
_atom_site_adp_type
_atom_site_occupancy
_atom_site_site_symmetry_order
_atom_site_calc_flag
_atom_site_refinement_flags_posn
_atom_site_refinement_flags_adp
_atom_site_refinement_flags_occupancy
_atom_site_disorder_assembly
_atom_site_disorder_group
Fe1 Fe 0.68198(4) 0.27796(2) 0.67829(2) 0.03095(10) Uani 1 1 d . . . . .
Cl1 Cl 0.56043(7) 0.34179(3) 0.67051(4) 0.04413(19) Uani 1 1 d . . . . .
P1 P 0.63015(8) 0.20827(3) 0.62834(4) 0.0401(2) Uani 1 1 d . . . . .
P2 P 0.83654(8) 0.28129(3) 0.62689(4) 0.03891(19) Uani 1 1 d . . . . .
C1 C 0.7347(4) 0.19686(14) 0.5795(2) 0.0683(13) Uani 1 1 d . . . . .
H1A H 0.7510 0.1624 0.5790 0.082 Uiso 1 1 calc R U . . .
H1B H 0.6943 0.2064 0.5403 0.082 Uiso 1 1 calc R U . . .
C2 C 0.8491(4) 0.22185(13) 0.5955(2) 0.0648(12) Uani 1 1 d . . . . .
H2A H 0.8842 0.2254 0.5612 0.078 Uiso 1 1 calc R U . . .
H2B H 0.9060 0.2024 0.6236 0.078 Uiso 1 1 calc R U . . .
C3 C 0.6386(4) 0.15708(12) 0.67757(16) 0.0520(9) Uani 1 1 d . . . . .
H3A H 0.5574 0.1509 0.6855 0.062 Uiso 1 1 calc R U . . .
H3B H 0.6640 0.1285 0.6592 0.062 Uiso 1 1 calc R U . . .
C4 C 0.7277(3) 0.16656(11) 0.73323(16) 0.0503(9) Uani 1 1 d . . . . .
H4A H 0.8109 0.1601 0.7280 0.060 Uiso 1 1 calc R U . . .
H4B H 0.7110 0.1445 0.7629 0.060 Uiso 1 1 calc R U . . .
C5 C 0.4887(4) 0.19291(13) 0.57812(15) 0.0495(9) Uani 1 1 d . . . . .
C6 C 0.3981(4) 0.22598(17) 0.56607(18) 0.0653(11) Uani 1 1 d . . . . .
H6 H 0.4088 0.2563 0.5839 0.078 Uiso 1 1 calc R U . . .
C7 C 0.2895(4) 0.2152(2) 0.5275(2) 0.0872(16) Uani 1 1 d . . . . .
H7 H 0.2260 0.2379 0.5194 0.105 Uiso 1 1 calc R U . . .
C8 C 0.2757(5) 0.1712(2) 0.5014(2) 0.0829(16) Uani 1 1 d . . . . .
H8 H 0.2021 0.1638 0.4753 0.099 Uiso 1 1 calc R U . . .
C9 C 0.3655(5) 0.13857(18) 0.51239(19) 0.0785(15) Uani 1 1 d . . . . .
H9 H 0.3553 0.1087 0.4936 0.094 Uiso 1 1 calc R U . . .
C10 C 0.4719(4) 0.14876(14) 0.55104(16) 0.0637(11) Uani 1 1 d . . . . .
H10 H 0.5342 0.1255 0.5593 0.076 Uiso 1 1 calc R U . . .
C11 C 0.7872(4) 0.32223(13) 0.56505(15) 0.0521(9) Uani 1 1 d . . . . .
H11 H 0.6978 0.3169 0.5536 0.063 Uiso 1 1 calc R U . . .
C12 C 0.7979(4) 0.37401(13) 0.58394(16) 0.0584(10) Uani 1 1 d . . . . .
H12A H 0.8846 0.3828 0.5955 0.070 Uiso 1 1 calc R U . . .
H12B H 0.7606 0.3782 0.6175 0.070 Uiso 1 1 calc R U . . .
C13 C 0.7341(5) 0.40721(17) 0.5349(2) 0.0839(15) Uani 1 1 d . . . . .
H13A H 0.6454 0.4019 0.5278 0.101 Uiso 1 1 calc R U . . .
H13B H 0.7500 0.4406 0.5469 0.101 Uiso 1 1 calc R U . . .
C14 C 0.7769(5) 0.3988(2) 0.4810(2) 0.0908(16) Uani 1 1 d . . . . .
H14A H 0.8632 0.4082 0.4866 0.109 Uiso 1 1 calc R U . . .
H14B H 0.7295 0.4188 0.4502 0.109 Uiso 1 1 calc R U . . .
C15 C 0.7636(5) 0.3474(2) 0.4631(2) 0.0912(16) Uani 1 1 d . . . . .
H15A H 0.7964 0.3428 0.4282 0.109 Uiso 1 1 calc R U . . .
H15B H 0.6765 0.3388 0.4537 0.109 Uiso 1 1 calc R U . . .
C16 C 0.8304(4) 0.31475(19) 0.51039(18) 0.0764(13) Uani 1 1 d . . . . .
H16A H 0.8167 0.2813 0.4981 0.092 Uiso 1 1 calc R U . . .
H16B H 0.9185 0.3211 0.5172 0.092 Uiso 1 1 calc R U . . .
C17 C 0.9985(3) 0.29208(12) 0.66042(15) 0.0449(8) Uani 1 1 d . . . . .
H17 H 1.0239 0.2637 0.6852 0.054 Uiso 1 1 calc R U . . .
C18 C 1.0148(3) 0.33424(13) 0.70175(15) 0.0474(8) Uani 1 1 d . . . . .
H18A H 0.9583 0.3309 0.7280 0.057 Uiso 1 1 calc R U . . .
H18B H 0.9944 0.3640 0.6797 0.057 Uiso 1 1 calc R U . . .
C19 C 1.1453(3) 0.33721(16) 0.73681(18) 0.0615(11) Uani 1 1 d . . . . .
H19A H 1.1541 0.3660 0.7611 0.074 Uiso 1 1 calc R U . . .
H19B H 1.1623 0.3092 0.7623 0.074 Uiso 1 1 calc R U . . .
C20 C 1.2357(4) 0.33897(16) 0.69893(19) 0.0631(11) Uani 1 1 d . . . . .
H20A H 1.3188 0.3383 0.7229 0.076 Uiso 1 1 calc R U . . .
H20B H 1.2258 0.3691 0.6771 0.076 Uiso 1 1 calc R U . . .
C21 C 1.2191(3) 0.29752(16) 0.65757(19) 0.0615(11) Uani 1 1 d . . . . .
H21A H 1.2385 0.2676 0.6793 0.074 Uiso 1 1 calc R U . . .
H21B H 1.2762 0.3008 0.6316 0.074 Uiso 1 1 calc R U . . .
C22 C 1.0889(3) 0.29487(15) 0.62183(17) 0.0559(10) Uani 1 1 d . . . . .
H22A H 1.0718 0.3233 0.5971 0.067 Uiso 1 1 calc R U . . .
H22B H 1.0803 0.2666 0.5968 0.067 Uiso 1 1 calc R U . . .
P3 P 0.71997(7) 0.22859(3) 0.75862(3) 0.03512(18) Uani 1 1 d D . . . .
C23 C 0.5865(4) 0.22008(16) 0.79358(18) 0.0360(9) Uani 0.767(4) 1 d D U P A 1
H23 H 0.5262 0.2007 0.7662 0.043 Uiso 0.767(4) 1 calc R U P A 1
C24 C 0.6130(4) 0.19240(18) 0.8503(2) 0.0426(10) Uani 0.767(4) 1 d D U P A 1
H24A H 0.6469 0.1609 0.8441 0.051 Uiso 0.767(4) 1 calc R U P A 1
H24B H 0.6745 0.2097 0.8787 0.051 Uiso 0.767(4) 1 calc R U P A 1
C25 C 0.4982(4) 0.18570(17) 0.8742(2) 0.0509(11) Uani 0.767(4) 1 d D U P A 1
H25A H 0.4402 0.1652 0.8480 0.061 Uiso 0.767(4) 1 calc R U P A 1
H25B H 0.5196 0.1698 0.9119 0.061 Uiso 0.767(4) 1 calc R U P A 1
C26 C 0.4390(5) 0.2334(2) 0.8807(2) 0.0501(12) Uani 0.767(4) 1 d D U P A 1
H26A H 0.3635 0.2282 0.8948 0.060 Uiso 0.767(4) 1 calc R U P A 1
H26B H 0.4945 0.2529 0.9093 0.060 Uiso 0.767(4) 1 calc R U P A 1
C27 C 0.4094(4) 0.25955(18) 0.8239(2) 0.0437(12) Uani 0.767(4) 1 d D U P A 1
H27A H 0.3728 0.2907 0.8293 0.052 Uiso 0.767(4) 1 calc R U P A 1
H27B H 0.3495 0.2410 0.7961 0.052 Uiso 0.767(4) 1 calc R U P A 1
C28 C 0.5237(4) 0.26713(14) 0.80010(19) 0.0385(9) Uani 0.767(4) 1 d D U P A 1
H28A H 0.5015 0.2830 0.7624 0.046 Uiso 0.767(4) 1 calc R U P A 1
H28B H 0.5804 0.2881 0.8262 0.046 Uiso 0.767(4) 1 calc R U P A 1
C23' C 0.6131(11) 0.2442(6) 0.8061(5) 0.039(2) Uani 0.233(4) 1 d D U P A 2
H23' H 0.6256 0.2783 0.8172 0.047 Uiso 0.233(4) 1 calc R U P A 2
C24' C 0.6301(14) 0.2141(6) 0.8615(6) 0.044(2) Uani 0.233(4) 1 d D U P A 2
H24C H 0.6215 0.1800 0.8515 0.052 Uiso 0.233(4) 1 calc R U P A 2
H24D H 0.7125 0.2192 0.8851 0.052 Uiso 0.233(4) 1 calc R U P A 2
C25' C 0.5353(12) 0.2281(6) 0.8958(6) 0.049(2) Uani 0.233(4) 1 d D U P A 2
H25C H 0.5425 0.2068 0.9293 0.059 Uiso 0.233(4) 1 calc R U P A 2
H25D H 0.5511 0.2609 0.9102 0.059 Uiso 0.233(4) 1 calc R U P A 2
C26' C 0.4085(14) 0.2249(8) 0.8597(7) 0.051(2) Uani 0.233(4) 1 d D U P A 2
H26C H 0.3882 0.1911 0.8514 0.061 Uiso 0.233(4) 1 calc R U P A 2
H26D H 0.3509 0.2375 0.8820 0.061 Uiso 0.233(4) 1 calc R U P A 2
C27' C 0.3912(15) 0.2513(7) 0.8045(7) 0.045(2) Uani 0.233(4) 1 d D U P A 2
H27C H 0.3962 0.2858 0.8126 0.054 Uiso 0.233(4) 1 calc R U P A 2
H27D H 0.3091 0.2446 0.7816 0.054 Uiso 0.233(4) 1 calc R U P A 2
C28' C 0.4845(11) 0.2386(5) 0.7692(6) 0.043(2) Uani 0.233(4) 1 d D U P A 2
H28C H 0.4744 0.2596 0.7353 0.052 Uiso 0.233(4) 1 calc R U P A 2
H28D H 0.4720 0.2054 0.7555 0.052 Uiso 0.233(4) 1 calc R U P A 2
C29 C 0.8561(3) 0.23132(11) 0.81802(13) 0.0394(7) Uani 1 1 d . . . . .
H29 H 0.8524 0.2039 0.8442 0.047 Uiso 1 1 calc R U . . .
C30 C 0.8611(3) 0.27714(13) 0.85319(15) 0.0501(9) Uani 1 1 d . . . . .
H30A H 0.8627 0.3049 0.8279 0.060 Uiso 1 1 calc R U . . .
H30B H 0.7873 0.2795 0.8692 0.060 Uiso 1 1 calc R U . . .
C31 C 0.9736(4) 0.27807(17) 0.90210(16) 0.0631(11) Uani 1 1 d . . . . .
H31A H 0.9762 0.3086 0.9229 0.076 Uiso 1 1 calc R U . . .
H31B H 0.9676 0.2522 0.9294 0.076 Uiso 1 1 calc R U . . .
C32 C 1.0890(4) 0.27230(18) 0.88074(18) 0.0693(12) Uani 1 1 d . . . . .
H32A H 1.1587 0.2704 0.9137 0.083 Uiso 1 1 calc R U . . .
H32B H 1.1009 0.3003 0.8575 0.083 Uiso 1 1 calc R U . . .
C33 C 1.0836(3) 0.22754(17) 0.84456(18) 0.0631(11) Uani 1 1 d . . . . .
H33A H 1.1576 0.2256 0.8286 0.076 Uiso 1 1 calc R U . . .
H33B H 1.0822 0.1994 0.8692 0.076 Uiso 1 1 calc R U . . .
C34 C 0.9722(3) 0.22675(14) 0.79568(15) 0.0473(8) Uani 1 1 d . . . . .
H34A H 0.9772 0.2532 0.7690 0.057 Uiso 1 1 calc R U . . .
H34B H 0.9706 0.1966 0.7742 0.057 Uiso 1 1 calc R U . . .
Fe2 Fe 0.66393(4) 0.51422(2) 0.82962(2) 0.03014(10) Uani 1 1 d . . . . .
Cl2 Cl 0.71895(8) 0.56499(3) 0.90234(4) 0.0500(2) Uani 1 1 d . . . . .
P4 P 0.59333(7) 0.43920(3) 0.83927(3) 0.03175(17) Uani 1 1 d . . . . .
C35 C 0.4610(3) 0.42655(11) 0.78077(14) 0.0401(7) Uani 1 1 d . . . . .
H35A H 0.4889 0.4167 0.7460 0.048 Uiso 1 1 calc R U . . .
H35B H 0.4127 0.4003 0.7921 0.048 Uiso 1 1 calc R U . . .
C36 C 0.3830(3) 0.47099(12) 0.76821(15) 0.0447(8) Uani 1 1 d . . . . .
H36A H 0.3361 0.4753 0.7985 0.054 Uiso 1 1 calc R U . . .
H36B H 0.3247 0.4672 0.7312 0.054 Uiso 1 1 calc R U . . .
C37 C 0.7023(3) 0.39334(10) 0.82711(14) 0.0375(7) Uani 1 1 d . . . . .
H37A H 0.7579 0.3853 0.8638 0.045 Uiso 1 1 calc R U . . .
H37B H 0.6581 0.3642 0.8117 0.045 Uiso 1 1 calc R U . . .
C38 C 0.7749(3) 0.41219(10) 0.78451(14) 0.0376(7) Uani 1 1 d . . . . .
H38A H 0.7237 0.4117 0.7454 0.045 Uiso 1 1 calc R U . . .
H38B H 0.8460 0.3915 0.7850 0.045 Uiso 1 1 calc R U . . .
C39 C 0.5440(3) 0.41741(10) 0.90297(13) 0.0346(7) Uani 1 1 d . . . . .
C40 C 0.4834(3) 0.37472(12) 0.90487(16) 0.0461(8) Uani 1 1 d . . . . .
H40 H 0.4676 0.3547 0.8721 0.055 Uiso 1 1 calc R U . . .
C41 C 0.4458(3) 0.36091(13) 0.95402(17) 0.0514(9) Uani 1 1 d . . . . .
H41 H 0.4041 0.3317 0.9546 0.062 Uiso 1 1 calc R U . . .
C42 C 0.4687(3) 0.38940(14) 1.00184(17) 0.0543(9) Uani 1 1 d . . . . .
H42 H 0.4423 0.3801 1.0354 0.065 Uiso 1 1 calc R U . . .
C43 C 0.5298(4) 0.43137(13) 1.00084(16) 0.0532(9) Uani 1 1 d . . . . .
H43 H 0.5467 0.4509 1.0340 0.064 Uiso 1 1 calc R U . . .
C44 C 0.5671(3) 0.44553(12) 0.95175(14) 0.0432(8) Uani 1 1 d . . . . .
H44 H 0.6089 0.4748 0.9515 0.052 Uiso 1 1 calc R U . . .
P5 P 0.47893(7) 0.52433(3) 0.76523(3) 0.03590(18) Uani 1 1 d D . . . .
C45 C 0.3687(4) 0.56907(14) 0.78120(18) 0.0376(9) Uani 0.844(4) 1 d D U P B 1
H45 H 0.2868 0.5608 0.7578 0.045 Uiso 0.844(4) 1 calc R U P B 1
C46 C 0.3990(4) 0.61954(14) 0.76532(19) 0.0488(10) Uani 0.844(4) 1 d D U P B 1
H46A H 0.3981 0.6210 0.7239 0.059 Uiso 0.844(4) 1 calc R U P B 1
H46B H 0.4816 0.6279 0.7864 0.059 Uiso 0.844(4) 1 calc R U P B 1
C47 C 0.3082(5) 0.65562(16) 0.7796(2) 0.0602(12) Uani 0.844(4) 1 d D U P B 1
H47A H 0.3335 0.6880 0.7709 0.072 Uiso 0.844(4) 1 calc R U P B 1
H47B H 0.2273 0.6495 0.7550 0.072 Uiso 0.844(4) 1 calc R U P B 1
C48 C 0.2993(5) 0.65333(16) 0.8415(2) 0.0571(11) Uani 0.844(4) 1 d D U P B 1
H48A H 0.2355 0.6754 0.8481 0.068 Uiso 0.844(4) 1 calc R U P B 1
H48B H 0.3773 0.6634 0.8661 0.068 Uiso 0.844(4) 1 calc R U P B 1
C49 C 0.2694(4) 0.60359(15) 0.8577(2) 0.0523(10) Uani 0.844(4) 1 d D U P B 1
H49A H 0.1870 0.5950 0.8364 0.063 Uiso 0.844(4) 1 calc R U P B 1
H49B H 0.2698 0.6024 0.8991 0.063 Uiso 0.844(4) 1 calc R U P B 1
C50 C 0.3614(4) 0.56752(15) 0.84395(18) 0.0445(9) Uani 0.844(4) 1 d D U P B 1
H50A H 0.4424 0.5744 0.8680 0.053 Uiso 0.844(4) 1 calc R U P B 1
H50B H 0.3376 0.5352 0.8535 0.053 Uiso 0.844(4) 1 calc R U P B 1
C45' C 0.4115(18) 0.5844(7) 0.7802(8) 0.043(3) Uani 0.156(4) 1 d D U P B 2
H45' H 0.4624 0.6106 0.7697 0.052 Uiso 0.156(4) 1 calc R U P B 2
C46' C 0.411(2) 0.5873(8) 0.8441(8) 0.048(2) Uani 0.156(4) 1 d D U P B 2
H46C H 0.4960 0.5869 0.8662 0.058 Uiso 0.156(4) 1 calc R U P B 2
H46D H 0.3698 0.5590 0.8552 0.058 Uiso 0.156(4) 1 calc R U P B 2
C47' C 0.348(2) 0.6319(8) 0.8602(9) 0.054(2) Uani 0.156(4) 1 d D U P B 2
H47C H 0.3433 0.6299 0.9010 0.065 Uiso 0.156(4) 1 calc R U P B 2
H47D H 0.3978 0.6601 0.8557 0.065 Uiso 0.156(4) 1 calc R U P B 2
C48' C 0.223(2) 0.6385(9) 0.8245(9) 0.057(3) Uani 0.156(4) 1 d D U P B 2
H48C H 0.1912 0.6698 0.8333 0.068 Uiso 0.156(4) 1 calc R U P B 2
H48D H 0.1690 0.6137 0.8344 0.068 Uiso 0.156(4) 1 calc R U P B 2
C49' C 0.222(2) 0.6359(8) 0.7614(8) 0.057(3) Uani 0.156(4) 1 d D U P B 2
H49C H 0.2654 0.6636 0.7502 0.069 Uiso 0.156(4) 1 calc R U P B 2
H49D H 0.1368 0.6372 0.7394 0.069 Uiso 0.156(4) 1 calc R U P B 2
C50' C 0.2814(17) 0.5901(7) 0.7469(9) 0.049(3) Uani 0.156(4) 1 d D U P B 2
H50C H 0.2330 0.5627 0.7551 0.059 Uiso 0.156(4) 1 calc R U P B 2
H50D H 0.2806 0.5897 0.7054 0.059 Uiso 0.156(4) 1 calc R U P B 2
C51 C 0.4726(3) 0.53255(13) 0.68725(13) 0.0442(8) Uani 1 1 d . . . . .
H51 H 0.3914 0.5459 0.6692 0.053 Uiso 1 1 calc R U . . .
C52 C 0.4897(4) 0.48600(15) 0.65708(15) 0.0589(10) Uani 1 1 d . . . . .
H52A H 0.5674 0.4712 0.6762 0.071 Uiso 1 1 calc R U . . .
H52B H 0.4234 0.4639 0.6603 0.071 Uiso 1 1 calc R U . . .
C53 C 0.4900(5) 0.49397(19) 0.59389(17) 0.0772(14) Uani 1 1 d . . . . .
H53A H 0.5062 0.4634 0.5765 0.093 Uiso 1 1 calc R U . . .
H53B H 0.4089 0.5051 0.5739 0.093 Uiso 1 1 calc R U . . .
C54 C 0.5839(5) 0.5298(2) 0.58544(18) 0.0869(16) Uani 1 1 d . . . . .
H54A H 0.5758 0.5357 0.5440 0.104 Uiso 1 1 calc R U . . .
H54B H 0.6658 0.5167 0.6006 0.104 Uiso 1 1 calc R U . . .
C55 C 0.5702(4) 0.57624(18) 0.61550(17) 0.0732(13) Uani 1 1 d . . . . .
H55A H 0.4933 0.5917 0.5966 0.088 Uiso 1 1 calc R U . . .
H55B H 0.6377 0.5977 0.6122 0.088 Uiso 1 1 calc R U . . .
C56 C 0.5702(3) 0.56817(15) 0.67888(15) 0.0523(9) Uani 1 1 d . . . . .
H56A H 0.5560 0.5988 0.6966 0.063 Uiso 1 1 calc R U . . .
H56B H 0.6508 0.5563 0.6986 0.063 Uiso 1 1 calc R U . . .
P6 P 0.82626(7) 0.47348(3) 0.80369(4) 0.03282(17) Uani 1 1 d D . . . .
C57 C 0.8860(9) 0.4912(3) 0.7393(3) 0.0481(17) Uani 0.658(5) 1 d D U P C 1
H57 H 0.8156 0.4879 0.7062 0.058 Uiso 0.658(5) 1 calc R U P C 1
C58 C 0.9866(6) 0.46217(19) 0.7232(3) 0.0579(14) Uani 0.658(5) 1 d D U P C 1
H58A H 1.0616 0.4663 0.7530 0.069 Uiso 0.658(5) 1 calc R U P C 1
H58B H 0.9641 0.4282 0.7222 0.069 Uiso 0.658(5) 1 calc R U P C 1
C59 C 1.0116(7) 0.4762(2) 0.6657(3) 0.0671(15) Uani 0.658(5) 1 d D U P C 1
H59A H 1.0801 0.4571 0.6580 0.080 Uiso 0.658(5) 1 calc R U P C 1
H59B H 0.9394 0.4690 0.6353 0.080 Uiso 0.658(5) 1 calc R U P C 1
C60 C 1.0417(7) 0.5280(2) 0.6635(3) 0.0624(15) Uani 0.658(5) 1 d D U P C 1
H60A H 1.0499 0.5363 0.6242 0.075 Uiso 0.658(5) 1 calc R U P C 1
H60B H 1.1204 0.5343 0.6899 0.075 Uiso 0.658(5) 1 calc R U P C 1
C61 C 0.9433(7) 0.5590(2) 0.6803(4) 0.0645(15) Uani 0.658(5) 1 d D U P C 1
H61A H 0.8668 0.5559 0.6512 0.077 Uiso 0.658(5) 1 calc R U P C 1
H61B H 0.9686 0.5927 0.6818 0.077 Uiso 0.658(5) 1 calc R U P C 1
C62 C 0.9223(15) 0.5435(3) 0.7395(5) 0.0522(16) Uani 0.658(5) 1 d D U P C 1
H62A H 0.9976 0.5486 0.7689 0.063 Uiso 0.658(5) 1 calc R U P C 1
H62B H 0.8576 0.5633 0.7498 0.063 Uiso 0.658(5) 1 calc R U P C 1
C57' C 0.909(2) 0.4927(6) 0.7503(7) 0.052(2) Uani 0.342(5) 1 d D U P C 2
H57' H 0.9935 0.4809 0.7652 0.062 Uiso 0.342(5) 1 calc R U P C 2
C58' C 0.8729(12) 0.4702(4) 0.6944(5) 0.056(2) Uani 0.342(5) 1 d D U P C 2
H58C H 0.7859 0.4768 0.6789 0.067 Uiso 0.342(5) 1 calc R U P C 2
H58D H 0.8825 0.4354 0.6991 0.067 Uiso 0.342(5) 1 calc R U P C 2
C59' C 0.9461(13) 0.4871(4) 0.6508(5) 0.061(2) Uani 0.342(5) 1 d D U P C 2
H59C H 1.0273 0.4721 0.6596 0.073 Uiso 0.342(5) 1 calc R U P C 2
H59D H 0.9045 0.4770 0.6120 0.073 Uiso 0.342(5) 1 calc R U P C 2
C60' C 0.9600(16) 0.5403(4) 0.6520(5) 0.068(2) Uani 0.342(5) 1 d D U P C 2
H60C H 0.8806 0.5546 0.6346 0.081 Uiso 0.342(5) 1 calc R U P C 2
H60D H 1.0176 0.5490 0.6277 0.081 Uiso 0.342(5) 1 calc R U P C 2
C61' C 1.0039(13) 0.5617(4) 0.7105(5) 0.059(2) Uani 0.342(5) 1 d D U P C 2
H61C H 1.0034 0.5967 0.7075 0.071 Uiso 0.342(5) 1 calc R U P C 2
H61D H 1.0882 0.5514 0.7263 0.071 Uiso 0.342(5) 1 calc R U P C 2
C62' C 0.922(3) 0.5463(6) 0.7505(10) 0.052(2) Uani 0.342(5) 1 d D U P C 2
H62C H 0.9576 0.5572 0.7899 0.062 Uiso 0.342(5) 1 calc R U P C 2
H62D H 0.8415 0.5610 0.7381 0.062 Uiso 0.342(5) 1 calc R U P C 2
C63 C 0.9522(3) 0.46503(12) 0.86769(16) 0.0479(8) Uani 1 1 d . . . . .
H63 H 0.9103 0.4602 0.9001 0.058 Uiso 1 1 calc R U . . .
C64 C 1.0320(4) 0.42129(14) 0.8690(2) 0.0653(11) Uani 1 1 d . . . . .
H64A H 1.0747 0.4229 0.8369 0.078 Uiso 1 1 calc R U . . .
H64B H 0.9802 0.3926 0.8636 0.078 Uiso 1 1 calc R U . . .
C65 C 1.1257(4) 0.41699(17) 0.9256(2) 0.0734(13) Uani 1 1 d . . . . .
H65A H 1.0833 0.4105 0.9570 0.088 Uiso 1 1 calc R U . . .
H65B H 1.1802 0.3899 0.9231 0.088 Uiso 1 1 calc R U . . .
C66 C 1.2000(4) 0.46131(17) 0.93909(19) 0.0680(12) Uani 1 1 d . . . . .
H66A H 1.2561 0.4578 0.9768 0.082 Uiso 1 1 calc R U . . .
H66B H 1.2493 0.4661 0.9099 0.082 Uiso 1 1 calc R U . . .
C67 C 1.1209(4) 0.50328(18) 0.9401(2) 0.0766(14) Uani 1 1 d . . . . .
H67A H 1.1719 0.5321 0.9477 0.092 Uiso 1 1 calc R U . . .
H67B H 1.0776 0.4997 0.9718 0.092 Uiso 1 1 calc R U . . .
C68 C 1.0277(4) 0.50971(14) 0.88362(19) 0.0634(11) Uani 1 1 d . . . . .
H68A H 0.9734 0.5366 0.8874 0.076 Uiso 1 1 calc R U . . .
H68B H 1.0705 0.5175 0.8527 0.076 Uiso 1 1 calc R U . . .
C69 C 0.391(3) 0.3444(12) 0.502(3) 0.161(5) Uani 0.543(9) 1 d D U P D 1
H69A H 0.3746 0.3265 0.4656 0.242 Uiso 0.543(9) 1 calc R U P D 1
H69B H 0.4421 0.3255 0.5316 0.242 Uiso 0.543(9) 1 calc R U P D 1
H69C H 0.4324 0.3741 0.4963 0.242 Uiso 0.543(9) 1 calc R U P D 1
C70 C 0.277(2) 0.3550(7) 0.5179(11) 0.169(4) Uani 0.543(9) 1 d D U P D 1
H70A H 0.2246 0.3267 0.5102 0.203 Uiso 0.543(9) 1 calc R U P D 1
H70B H 0.2943 0.3607 0.5597 0.203 Uiso 0.543(9) 1 calc R U P D 1
C71 C 0.2141(18) 0.3930(6) 0.4913(7) 0.167(4) Uani 0.543(9) 1 d D U P D 1
H71A H 0.1427 0.3829 0.4621 0.201 Uiso 0.543(9) 1 calc R U P D 1
H71B H 0.2660 0.4139 0.4734 0.201 Uiso 0.543(9) 1 calc R U P D 1
C72 C 0.1735(17) 0.4191(5) 0.5470(7) 0.152(4) Uani 0.543(9) 1 d D U P D 1
H72A H 0.1091 0.4015 0.5606 0.182 Uiso 0.543(9) 1 calc R U P D 1
H72B H 0.2432 0.4250 0.5792 0.182 Uiso 0.543(9) 1 calc R U P D 1
C73 C 0.126(2) 0.4651(5) 0.5141(8) 0.162(5) Uani 0.543(9) 1 d D U P D 1
H73A H 0.1842 0.4909 0.5262 0.243 Uiso 0.543(9) 1 calc R U P D 1
H73B H 0.0475 0.4737 0.5225 0.243 Uiso 0.543(9) 1 calc R U P D 1
H73C H 0.1166 0.4598 0.4729 0.243 Uiso 0.543(9) 1 calc R U P D 1
C69' C 0.392(4) 0.3337(15) 0.500(3) 0.158(6) Uani 0.457(9) 1 d D U P D 2
H69D H 0.4554 0.3548 0.4927 0.237 Uiso 0.457(9) 1 calc R U P D 2
H69E H 0.3731 0.3096 0.4703 0.237 Uiso 0.457(9) 1 calc R U P D 2
H69F H 0.4196 0.3182 0.5376 0.237 Uiso 0.457(9) 1 calc R U P D 2
C70' C 0.284(3) 0.3610(8) 0.5014(12) 0.166(4) Uani 0.457(9) 1 d D U P D 2
H70C H 0.2581 0.3755 0.4630 0.199 Uiso 0.457(9) 1 calc R U P D 2
H70D H 0.2201 0.3381 0.5057 0.199 Uiso 0.457(9) 1 calc R U P D 2
C71' C 0.2827(19) 0.3965(7) 0.5406(9) 0.162(4) Uani 0.457(9) 1 d D U P D 2
H71C H 0.3553 0.4171 0.5458 0.194 Uiso 0.457(9) 1 calc R U P D 2
H71D H 0.2725 0.3843 0.5781 0.194 Uiso 0.457(9) 1 calc R U P D 2
C72' C 0.156(2) 0.4237(8) 0.5033(9) 0.168(4) Uani 0.457(9) 1 d D U P D 2
H72C H 0.1690 0.4392 0.4680 0.202 Uiso 0.457(9) 1 calc R U P D 2
H72D H 0.0856 0.4019 0.4940 0.202 Uiso 0.457(9) 1 calc R U P D 2
C73' C 0.144(2) 0.4593(8) 0.5498(10) 0.167(5) Uani 0.457(9) 1 d D U P D 2
H73D H 0.1883 0.4477 0.5870 0.251 Uiso 0.457(9) 1 calc R U P D 2
H73E H 0.0580 0.4633 0.5508 0.251 Uiso 0.457(9) 1 calc R U P D 2
H73F H 0.1775 0.4899 0.5414 0.251 Uiso 0.457(9) 1 calc R U P D 2

loop_
_atom_site_aniso_label
_atom_site_aniso_U_11
_atom_site_aniso_U_22
_atom_site_aniso_U_33
_atom_site_aniso_U_23
_atom_site_aniso_U_13
_atom_site_aniso_U_12
Fe1 0.0342(2) 0.0252(2) 0.0342(2) -0.00224(17) 0.00899(18) 0.00181(17)
Cl1 0.0413(4) 0.0381(4) 0.0524(5) -0.0027(4) 0.0087(4) 0.0114(3)
P1 0.0517(5) 0.0295(4) 0.0438(5) -0.0082(3) 0.0206(4) -0.0083(4)
P2 0.0390(4) 0.0318(4) 0.0505(5) -0.0118(4) 0.0199(4) -0.0050(3)
C1 0.081(3) 0.047(2) 0.093(3) -0.033(2) 0.055(3) -0.022(2)
C2 0.070(3) 0.045(2) 0.091(3) -0.028(2) 0.046(2) -0.0114(19)
C3 0.068(2) 0.0305(17) 0.061(2) -0.0040(16) 0.022(2) -0.0041(16)
C4 0.053(2) 0.0304(17) 0.066(2) 0.0080(16) 0.0090(18) 0.0004(15)
C5 0.065(2) 0.047(2) 0.0417(19) -0.0073(16) 0.0237(17) -0.0217(18)
C6 0.059(3) 0.075(3) 0.066(3) -0.022(2) 0.022(2) -0.015(2)
C7 0.060(3) 0.118(5) 0.084(3) -0.021(3) 0.016(3) -0.011(3)
C8 0.072(3) 0.115(4) 0.064(3) -0.023(3) 0.021(3) -0.049(3)
C9 0.110(4) 0.069(3) 0.059(3) -0.014(2) 0.023(3) -0.049(3)
C10 0.094(3) 0.048(2) 0.049(2) -0.0067(17) 0.014(2) -0.028(2)
C11 0.059(2) 0.054(2) 0.045(2) -0.0111(17) 0.0155(17) -0.0082(18)
C12 0.076(3) 0.048(2) 0.052(2) -0.0011(17) 0.014(2) -0.012(2)
C13 0.115(4) 0.061(3) 0.080(3) 0.012(2) 0.030(3) 0.006(3)
C14 0.091(4) 0.111(4) 0.068(3) 0.024(3) 0.012(3) 0.003(3)
C15 0.096(4) 0.121(5) 0.054(3) -0.010(3) 0.010(3) 0.009(3)
C16 0.073(3) 0.104(4) 0.053(2) -0.008(2) 0.016(2) 0.008(3)
C17 0.0371(18) 0.0445(19) 0.056(2) -0.0056(16) 0.0176(16) 0.0000(15)
C18 0.0397(19) 0.051(2) 0.053(2) -0.0144(16) 0.0130(16) 0.0019(16)
C19 0.047(2) 0.074(3) 0.063(2) -0.022(2) 0.0097(19) -0.002(2)
C20 0.047(2) 0.067(3) 0.076(3) -0.017(2) 0.014(2) -0.0088(19)
C21 0.039(2) 0.075(3) 0.076(3) -0.016(2) 0.0254(19) -0.0023(19)
C22 0.048(2) 0.063(2) 0.063(2) -0.0146(19) 0.0253(19) -0.0104(18)
P3 0.0350(4) 0.0342(4) 0.0377(4) 0.0043(3) 0.0112(3) 0.0082(3)
C23 0.034(2) 0.033(2) 0.042(2) 0.0011(18) 0.0123(17) 0.0003(17)
C24 0.042(2) 0.041(2) 0.049(2) 0.009(2) 0.0197(19) 0.0053(19)
C25 0.052(2) 0.052(2) 0.055(2) 0.010(2) 0.026(2) -0.001(2)
C26 0.043(3) 0.061(3) 0.052(3) -0.009(2) 0.021(2) -0.003(2)
C27 0.033(2) 0.041(2) 0.059(3) -0.011(2) 0.014(2) -0.0023(18)
C28 0.033(2) 0.034(2) 0.050(2) -0.0011(17) 0.0122(17) 0.0023(16)
C23' 0.038(4) 0.035(4) 0.045(4) 0.003(4) 0.011(4) 0.002(4)
C24' 0.043(4) 0.043(5) 0.049(4) 0.006(4) 0.017(4) 0.004(4)
C25' 0.044(4) 0.055(4) 0.051(4) 0.003(4) 0.016(4) 0.004(4)
C26' 0.041(4) 0.056(5) 0.057(5) -0.004(4) 0.015(4) -0.002(4)
C27' 0.035(4) 0.048(5) 0.052(5) -0.005(4) 0.009(4) 0.002(4)
C28' 0.037(4) 0.042(4) 0.050(4) 0.001(4) 0.008(3) -0.002(4)
C29 0.0442(18) 0.0388(17) 0.0369(17) 0.0038(13) 0.0122(14) 0.0112(14)
C30 0.054(2) 0.051(2) 0.0457(19) -0.0056(16) 0.0094(17) 0.0150(17)
C31 0.067(3) 0.078(3) 0.041(2) -0.0105(19) 0.0044(18) 0.001(2)
C32 0.057(3) 0.097(3) 0.049(2) -0.007(2) 0.0000(19) -0.006(2)
C33 0.038(2) 0.087(3) 0.063(2) 0.000(2) 0.0079(18) 0.008(2)
C34 0.0400(19) 0.056(2) 0.0475(19) -0.0053(16) 0.0136(15) 0.0017(16)
Fe2 0.0304(2) 0.0236(2) 0.0349(2) -0.00358(17) 0.00341(17) 0.00161(17)
Cl2 0.0598(5) 0.0454(5) 0.0466(5) -0.0185(4) 0.0155(4) -0.0162(4)
P4 0.0292(4) 0.0257(4) 0.0388(4) -0.0036(3) 0.0039(3) -0.0012(3)
C35 0.0380(17) 0.0376(17) 0.0419(18) -0.0089(14) 0.0023(14) -0.0072(14)
C36 0.0320(17) 0.055(2) 0.0437(18) -0.0052(16) 0.0001(14) -0.0003(15)
C37 0.0361(17) 0.0228(14) 0.0533(19) -0.0057(13) 0.0085(14) -0.0002(12)
C38 0.0356(17) 0.0268(15) 0.0510(19) -0.0094(13) 0.0104(14) 0.0003(13)
C39 0.0281(15) 0.0298(15) 0.0448(17) -0.0001(13) 0.0056(13) 0.0034(12)
C40 0.0454(19) 0.0376(18) 0.058(2) -0.0058(16) 0.0159(17) -0.0055(15)
C41 0.045(2) 0.046(2) 0.069(2) 0.0064(18) 0.0233(18) -0.0043(16)
C42 0.058(2) 0.054(2) 0.057(2) 0.0110(18) 0.0249(19) 0.0120(18)
C43 0.071(3) 0.046(2) 0.044(2) 0.0018(16) 0.0157(18) 0.0134(19)
C44 0.050(2) 0.0346(17) 0.0424(18) -0.0024(14) 0.0031(15) 0.0007(15)
P5 0.0351(4) 0.0376(4) 0.0327(4) -0.0016(3) 0.0021(3) 0.0077(3)
C45 0.0311(19) 0.036(2) 0.046(2) 0.0017(16) 0.0092(16) 0.0048(15)
C46 0.053(2) 0.041(2) 0.057(2) 0.0068(18) 0.0213(19) 0.0055(18)
C47 0.069(3) 0.041(2) 0.076(3) 0.008(2) 0.027(2) 0.012(2)
C48 0.062(3) 0.040(2) 0.076(3) -0.004(2) 0.030(2) 0.007(2)
C49 0.053(2) 0.050(2) 0.062(2) -0.0017(19) 0.027(2) 0.0029(19)
C50 0.047(2) 0.038(2) 0.052(2) 0.0052(17) 0.0191(18) 0.0042(18)
C45' 0.043(5) 0.039(5) 0.050(4) 0.005(4) 0.018(4) 0.006(4)
C46' 0.046(5) 0.047(5) 0.055(4) 0.000(4) 0.017(4) 0.010(4)
C47' 0.057(4) 0.046(4) 0.065(4) -0.001(4) 0.023(4) 0.010(4)
C48' 0.058(5) 0.046(5) 0.071(5) 0.000(4) 0.024(4) 0.012(4)
C49' 0.060(5) 0.044(5) 0.070(5) 0.004(5) 0.019(5) 0.016(5)
C50' 0.049(5) 0.043(5) 0.056(5) 0.001(5) 0.011(4) 0.011(5)
C51 0.0419(19) 0.053(2) 0.0331(16) -0.0012(15) -0.0024(14) 0.0081(16)
C52 0.069(3) 0.065(3) 0.0402(19) -0.0074(18) 0.0062(18) 0.009(2)
C53 0.092(3) 0.098(4) 0.040(2) -0.013(2) 0.010(2) 0.005(3)
C54 0.103(4) 0.127(5) 0.035(2) -0.002(2) 0.022(2) 0.009(3)
C55 0.073(3) 0.099(4) 0.049(2) 0.011(2) 0.016(2) -0.005(3)
C56 0.047(2) 0.070(3) 0.0388(19) 0.0003(17) 0.0075(16) 0.0008(18)
P6 0.0282(4) 0.0238(4) 0.0458(4) -0.0061(3) 0.0063(3) -0.0004(3)
C57 0.057(4) 0.031(2) 0.062(3) -0.009(3) 0.026(3) -0.008(2)
C58 0.072(3) 0.039(2) 0.073(3) -0.006(2) 0.038(3) 0.005(2)
C59 0.080(4) 0.060(3) 0.071(3) -0.006(3) 0.038(3) -0.001(3)
C60 0.068(3) 0.062(3) 0.065(3) 0.009(3) 0.029(3) -0.005(3)
C61 0.074(4) 0.048(3) 0.075(4) 0.009(3) 0.026(3) -0.003(3)
C62 0.061(3) 0.030(2) 0.070(4) -0.005(3) 0.027(3) -0.003(2)
C57' 0.063(5) 0.033(4) 0.067(4) -0.007(4) 0.032(4) -0.007(4)
C58' 0.072(4) 0.042(4) 0.061(4) -0.004(3) 0.029(4) -0.009(4)
C59' 0.071(5) 0.055(4) 0.061(4) 0.002(4) 0.026(4) -0.002(4)
C60' 0.082(5) 0.058(4) 0.068(4) 0.009(4) 0.025(4) -0.008(4)
C61' 0.066(4) 0.045(4) 0.070(4) 0.007(4) 0.021(4) -0.010(4)
C62' 0.061(4) 0.033(4) 0.068(5) 0.001(4) 0.026(4) -0.005(4)
C63 0.0358(18) 0.0399(18) 0.062(2) -0.0072(16) -0.0025(16) 0.0030(15)
C64 0.051(2) 0.048(2) 0.087(3) 0.000(2) -0.007(2) 0.0114(18)
C65 0.050(2) 0.076(3) 0.085(3) 0.017(2) -0.007(2) 0.007(2)
C66 0.044(2) 0.092(3) 0.062(3) 0.008(2) -0.0039(19) 0.002(2)
C67 0.050(2) 0.085(3) 0.084(3) -0.034(3) -0.009(2) -0.005(2)
C68 0.046(2) 0.049(2) 0.084(3) -0.017(2) -0.013(2) 0.0001(18)
C69 0.169(9) 0.155(12) 0.165(10) 0.055(12) 0.046(8) -0.002(9)
C70 0.190(7) 0.152(8) 0.180(9) 0.047(8) 0.071(7) 0.009(6)
C71 0.189(7) 0.149(7) 0.182(8) 0.040(7) 0.080(7) 0.009(6)
C72 0.177(7) 0.136(7) 0.169(8) 0.051(7) 0.095(7) -0.005(6)
C73 0.191(10) 0.132(8) 0.173(12) 0.050(9) 0.061(11) -0.023(8)
C69' 0.182(10) 0.146(13) 0.154(10) 0.041(12) 0.054(9) 0.008(9)
C70' 0.187(8) 0.153(8) 0.174(9) 0.043(8) 0.076(8) 0.013(6)
C71' 0.182(7) 0.141(7) 0.179(8) 0.039(7) 0.076(7) -0.001(6)
C72' 0.184(7) 0.148(8) 0.188(9) 0.032(8) 0.075(8) 0.009(6)
C73' 0.174(10) 0.169(11) 0.181(12) 0.032(11) 0.089(11) -0.010(9)

loop_
_atom_type_symbol
_atom_type_description
_atom_type_scat_dispersion_real
_atom_type_scat_dispersion_imag
_atom_type_scat_source
C C 0.0033 0.0016 'International Tables Vol C Tables 4.2.6.8 and 6.1.1.4'
H H 0.0000 0.0000 'International Tables Vol C Tables 4.2.6.8 and 6.1.1.4'
P P 0.1023 0.0942 'International Tables Vol C Tables 4.2.6.8 and 6.1.1.4'
Fe Fe 0.3463 0.8444 'International Tables Vol C Tables 4.2.6.8 and 6.1.1.4'
Cl Cl 0.1484 0.1585 'International Tables Vol C Tables 4.2.6.8 and 6.1.1.4'

loop_
_geom_angle_atom_site_label_1
_geom_angle_atom_site_label_2
_geom_angle_atom_site_label_3
_geom_angle
Cl1 Fe1 P1 123.76(4)
Cl1 Fe1 P3 123.18(3)
P1 Fe1 P3 84.27(3)
Cl1 Fe1 P2 115.78(4)
P1 Fe1 P2 84.13(3)
P3 Fe1 P2 115.38(3)
C5 P1 C3 98.75(17)
C5 P1 C1 97.40(19)
C3 P1 C1 108.1(2)
C5 P1 Fe1 128.99(13)
C3 P1 Fe1 111.17(12)
C1 P1 Fe1 110.35(12)
C2 P2 C17 99.75(18)
C2 P2 C11 105.93(19)
C17 P2 C11 109.93(17)
C2 P2 Fe1 107.83(12)
C17 P2 Fe1 123.71(11)
C11 P2 Fe1 108.13(12)
C2 C1 P1 113.6(3)
C2 C1 H1A 108.8
P1 C1 H1A 108.8
C2 C1 H1B 108.8
P1 C1 H1B 108.8
H1A C1 H1B 107.7
C1 C2 P2 113.9(3)
C1 C2 H2A 108.8
P2 C2 H2A 108.8
C1 C2 H2B 108.8
P2 C2 H2B 108.8
H2A C2 H2B 107.7
C4 C3 P1 110.9(2)
C4 C3 H3A 109.5
P1 C3 H3A 109.5
C4 C3 H3B 109.5
P1 C3 H3B 109.5
H3A C3 H3B 108.1
C3 C4 P3 112.6(2)
C3 C4 H4A 109.1
P3 C4 H4A 109.1
C3 C4 H4B 109.1
P3 C4 H4B 109.1
H4A C4 H4B 107.8
C6 C5 C10 119.1(4)
C6 C5 P1 119.0(3)
C10 C5 P1 121.9(3)
C5 C6 C7 120.0(4)
C5 C6 H6 120.0
C7 C6 H6 120.0
C8 C7 C6 119.4(5)
C8 C7 H7 120.3
C6 C7 H7 120.3
C9 C8 C7 121.0(5)
C9 C8 H8 119.5
C7 C8 H8 119.5
C8 C9 C10 119.8(5)
C8 C9 H9 120.1
C10 C9 H9 120.1
C9 C10 C5 120.6(5)
C9 C10 H10 119.7
C5 C10 H10 119.7
C16 C11 C12 111.8(4)
C16 C11 P2 120.3(3)
C12 C11 P2 111.5(2)
C16 C11 H11 103.7
C12 C11 H11 103.7
P2 C11 H11 103.7
C11 C12 C13 111.0(3)
C11 C12 H12A 109.4
C13 C12 H12A 109.4
C11 C12 H12B 109.4
C13 C12 H12B 109.4
H12A C12 H12B 108.0
C14 C13 C12 112.0(4)
C14 C13 H13A 109.2
C12 C13 H13A 109.2
C14 C13 H13B 109.2
C12 C13 H13B 109.2
H13A C13 H13B 107.9
C13 C14 C15 111.5(4)
C13 C14 H14A 109.3
C15 C14 H14A 109.3
C13 C14 H14B 109.3
C15 C14 H14B 109.3
H14A C14 H14B 108.0
C14 C15 C16 111.4(4)
C14 C15 H15A 109.4
C16 C15 H15A 109.4
C14 C15 H15B 109.4
C16 C15 H15B 109.4
H15A C15 H15B 108.0
C11 C16 C15 111.1(4)
C11 C16 H16A 109.4
C15 C16 H16A 109.4
C11 C16 H16B 109.4
C15 C16 H16B 109.4
H16A C16 H16B 108.0
C22 C17 C18 110.4(3)
C22 C17 P2 118.3(3)
C18 C17 P2 112.2(2)
C22 C17 H17 104.9
C18 C17 H17 104.9
P2 C17 H17 104.9
C17 C18 C19 111.4(3)
C17 C18 H18A 109.4
C19 C18 H18A 109.4
C17 C18 H18B 109.4
C19 C18 H18B 109.4
H18A C18 H18B 108.0
C20 C19 C18 111.6(3)
C20 C19 H19A 109.3
C18 C19 H19A 109.3
C20 C19 H19B 109.3
C18 C19 H19B 109.3
H19A C19 H19B 108.0
C19 C20 C21 111.2(3)
C19 C20 H20A 109.4
C21 C20 H20A 109.4
C19 C20 H20B 109.4
C21 C20 H20B 109.4
H20A C20 H20B 108.0
C20 C21 C22 111.8(3)
C20 C21 H21A 109.3
C22 C21 H21A 109.3
C20 C21 H21B 109.3
C22 C21 H21B 109.3
H21A C21 H21B 107.9
C17 C22 C21 110.6(3)
C17 C22 H22A 109.5
C21 C22 H22A 109.5
C17 C22 H22B 109.5
C21 C22 H22B 109.5
H22A C22 H22B 108.1
C29 P3 C4 101.51(15)
C29 P3 C23' 93.5(4)
C4 P3 C23' 119.9(5)
C29 P3 C23 105.98(17)
C4 P3 C23 97.04(19)
C29 P3 Fe1 125.48(11)
C4 P3 Fe1 107.76(12)
C23' P3 Fe1 109.2(4)
C23 P3 Fe1 114.55(13)
C28 C23 C24 111.0(3)
C28 C23 P3 111.5(3)
C24 C23 P3 115.5(3)
C28 C23 H23 106.0
C24 C23 H23 106.0
P3 C23 H23 106.0
C25 C24 C23 111.7(4)
C25 C24 H24A 109.3
C23 C24 H24A 109.3
C25 C24 H24B 109.3
C23 C24 H24B 109.3
H24A C24 H24B 107.9
C26 C25 C24 110.7(4)
C26 C25 H25A 109.5
C24 C25 H25A 109.5
C26 C25 H25B 109.5
C24 C25 H25B 109.5
H25A C25 H25B 108.1
C27 C26 C25 110.8(4)
C27 C26 H26A 109.5
C25 C26 H26A 109.5
C27 C26 H26B 109.5
C25 C26 H26B 109.5
H26A C26 H26B 108.1
C26 C27 C28 111.0(4)
C26 C27 H27A 109.4
C28 C27 H27A 109.4
C26 C27 H27B 109.4
C28 C27 H27B 109.4
H27A C27 H27B 108.0
C23 C28 C27 111.3(4)
C23 C28 H28A 109.4
C27 C28 H28A 109.4
C23 C28 H28B 109.4
C27 C28 H28B 109.4
H28A C28 H28B 108.0
C28' C23' C24' 111.3(11)
C28' C23' P3 106.2(9)
C24' C23' P3 114.2(9)
C28' C23' H23' 108.3
C24' C23' H23' 108.3
P3 C23' H23' 108.3
C25' C24' C23' 110.1(11)
C25' C24' H24C 109.6
C23' C24' H24C 109.6
C25' C24' H24D 109.6
C23' C24' H24D 109.6
H24C C24' H24D 108.2
C26' C25' C24' 111.3(12)
C26' C25' H25C 109.4
C24' C25' H25C 109.4
C26' C25' H25D 109.4
C24' C25' H25D 109.4
H25C C25' H25D 108.0
C27' C26' C25' 114.0(13)
C27' C26' H26C 108.8
C25' C26' H26C 108.8
C27' C26' H26D 108.8
C25' C26' H26D 108.8
H26C C26' H26D 107.6
C26' C27' C28' 113.4(13)
C26' C27' H27C 108.9
C28' C27' H27C 108.9
C26' C27' H27D 108.9
C28' C27' H27D 108.9
H27C C27' H27D 107.7
C27' C28' C23' 109.7(11)
C27' C28' H28C 109.7
C23' C28' H28C 109.7
C27' C28' H28D 109.7
C23' C28' H28D 109.7
H28C C28' H28D 108.2
C34 C29 C30 109.2(3)
C34 C29 P3 111.2(2)
C30 C29 P3 112.4(2)
C34 C29 H29 107.9
C30 C29 H29 107.9
P3 C29 H29 107.9
C31 C30 C29 111.1(3)
C31 C30 H30A 109.4
C29 C30 H30A 109.4
C31 C30 H30B 109.4
C29 C30 H30B 109.4
H30A C30 H30B 108.0
C32 C31 C30 112.0(3)
C32 C31 H31A 109.2
C30 C31 H31A 109.2
C32 C31 H31B 109.2
C30 C31 H31B 109.2
H31A C31 H31B 107.9
C31 C32 C33 110.5(4)
C31 C32 H32A 109.6
C33 C32 H32A 109.6
C31 C32 H32B 109.6
C33 C32 H32B 109.6
H32A C32 H32B 108.1
C34 C33 C32 112.0(3)
C34 C33 H33A 109.2
C32 C33 H33A 109.2
C34 C33 H33B 109.2
C32 C33 H33B 109.2
H33A C33 H33B 107.9
C29 C34 C33 111.2(3)
C29 C34 H34A 109.4
C33 C34 H34A 109.4
C29 C34 H34B 109.4
C33 C34 H34B 109.4
H34A C34 H34B 108.0
Cl2 Fe2 P4 123.93(4)
Cl2 Fe2 P5 119.76(4)
P4 Fe2 P5 84.11(3)
Cl2 Fe2 P6 114.46(4)
P4 Fe2 P6 83.29(3)
P5 Fe2 P6 121.56(3)
C39 P4 C37 103.06(14)
C39 P4 C35 102.94(15)
C37 P4 C35 101.72(15)
C39 P4 Fe2 124.51(10)
C37 P4 Fe2 111.87(10)
C35 P4 Fe2 110.13(11)
C36 C35 P4 109.3(2)
C36 C35 H35A 109.8
P4 C35 H35A 109.8
C36 C35 H35B 109.8
P4 C35 H35B 109.8
H35A C35 H35B 108.3
C35 C36 P5 110.8(2)
C35 C36 H36A 109.5
P5 C36 H36A 109.5
C35 C36 H36B 109.5
P5 C36 H36B 109.5
H36A C36 H36B 108.1
C38 C37 P4 109.3(2)
C38 C37 H37A 109.8
P4 C37 H37A 109.8
C38 C37 H37B 109.8
P4 C37 H37B 109.8
H37A C37 H37B 108.3
C37 C38 P6 110.1(2)
C37 C38 H38A 109.6
P6 C38 H38A 109.6
C37 C38 H38B 109.6
P6 C38 H38B 109.6
H38A C38 H38B 108.2
C44 C39 C40 118.2(3)
C44 C39 P4 118.0(2)
C40 C39 P4 123.7(3)
C41 C40 C39 120.8(3)
C41 C40 H40 119.6
C39 C40 H40 119.6
C42 C41 C40 120.2(3)
C42 C41 H41 119.9
C40 C41 H41 119.9
C43 C42 C41 119.7(3)
C43 C42 H42 120.2
C41 C42 H42 120.2
C42 C43 C44 120.5(3)
C42 C43 H43 119.8
C44 C43 H43 119.8
C43 C44 C39 120.6(3)
C43 C44 H44 119.7
C39 C44 H44 119.7
C36 P5 C51 103.86(16)
C36 P5 C45 96.85(17)
C51 P5 C45 103.60(17)
C36 P5 C45' 116.6(7)
C51 P5 C45' 98.3(6)
C36 P5 Fe2 108.79(11)
C51 P5 Fe2 120.87(11)
C45 P5 Fe2 119.30(14)
C45' P5 Fe2 108.6(6)
C50 C45 C46 109.5(3)
C50 C45 P5 111.1(3)
C46 C45 P5 112.6(3)
C50 C45 H45 107.8
C46 C45 H45 107.8
P5 C45 H45 107.8
C45 C46 C47 111.5(3)
C45 C46 H46A 109.3
C47 C46 H46A 109.3
C45 C46 H46B 109.3
C47 C46 H46B 109.3
H46A C46 H46B 108.0
C48 C47 C46 112.2(4)
C48 C47 H47A 109.2
C46 C47 H47A 109.2
C48 C47 H47B 109.2
C46 C47 H47B 109.2
H47A C47 H47B 107.9
C47 C48 C49 110.9(4)
C47 C48 H48A 109.5
C49 C48 H48A 109.5
C47 C48 H48B 109.5
C49 C48 H48B 109.5
H48A C48 H48B 108.1
C48 C49 C50 111.2(4)
C48 C49 H49A 109.4
C50 C49 H49A 109.4
C48 C49 H49B 109.4
C50 C49 H49B 109.4
H49A C49 H49B 108.0
C45 C50 C49 111.9(3)
C45 C50 H50A 109.2
C49 C50 H50A 109.2
C45 C50 H50B 109.2
C49 C50 H50B 109.2
H50A C50 H50B 107.9
C50' C45' C46' 108.1(15)
C50' C45' P5 111.8(13)
C46' C45' P5 108.6(12)
C50' C45' H45' 109.4
C46' C45' H45' 109.4
P5 C45' H45' 109.4
C45' C46' C47' 113.3(15)
C45' C46' H46C 108.9
C47' C46' H46C 108.9
C45' C46' H46D 108.9
C47' C46' H46D 108.9
H46C C46' H46D 107.7
C48' C47' C46' 112.9(16)
C48' C47' H47C 109.0
C46' C47' H47C 109.0
C48' C47' H47D 109.0
C46' C47' H47D 109.0
H47C C47' H47D 107.8
C47' C48' C49' 111.9(17)
C47' C48' H48C 109.2
C49' C48' H48C 109.2
C47' C48' H48D 109.2
C49' C48' H48D 109.2
H48C C48' H48D 107.9
C48' C49' C50' 110.9(15)
C48' C49' H49C 109.5
C50' C49' H49C 109.5
C48' C49' H49D 109.5
C50' C49' H49D 109.5
H49C C49' H49D 108.0
C45' C50' C49' 113.1(15)
C45' C50' H50C 109.0
C49' C50' H50C 109.0
C45' C50' H50D 109.0
C49' C50' H50D 109.0
H50C C50' H50D 107.8
C52 C51 C56 109.5(3)
C52 C51 P5 112.5(2)
C56 C51 P5 109.6(2)
C52 C51 H51 108.4
C56 C51 H51 108.4
P5 C51 H51 108.4
C53 C52 C51 111.6(3)
C53 C52 H52A 109.3
C51 C52 H52A 109.3
C53 C52 H52B 109.3
C51 C52 H52B 109.3
H52A C52 H52B 108.0
C54 C53 C52 112.4(4)
C54 C53 H53A 109.1
C52 C53 H53A 109.1
C54 C53 H53B 109.1
C52 C53 H53B 109.1
H53A C53 H53B 107.9
C53 C54 C55 111.7(4)
C53 C54 H54A 109.3
C55 C54 H54A 109.3
C53 C54 H54B 109.3
C55 C54 H54B 109.3
H54A C54 H54B 107.9
C54 C55 C56 111.2(4)
C54 C55 H55A 109.4
C56 C55 H55A 109.4
C54 C55 H55B 109.4
C56 C55 H55B 109.4
H55A C55 H55B 108.0
C55 C56 C51 112.2(3)
C55 C56 H56A 109.2
C51 C56 H56A 109.2
C55 C56 H56B 109.2
C51 C56 H56B 109.2
H56A C56 H56B 107.9
C57' P6 C38 106.6(5)
C57' P6 C63 101.4(7)
C38 P6 C63 103.17(15)
C38 P6 C57 101.2(3)
C63 P6 C57 111.2(3)
C57' P6 Fe2 125.8(7)
C38 P6 Fe2 107.49(10)
C63 P6 Fe2 110.23(12)
C57 P6 Fe2 121.5(3)
C58 C57 C62 107.9(7)
C58 C57 P6 119.0(6)
C62 C57 P6 113.4(5)
C58 C57 H57 105.1
C62 C57 H57 105.1
P6 C57 H57 105.1
C59 C58 C57 112.6(6)
C59 C58 H58A 109.1
C57 C58 H58A 109.1
C59 C58 H58B 109.1
C57 C58 H58B 109.1
H58A C58 H58B 107.8
C60 C59 C58 111.9(5)
C60 C59 H59A 109.2
C58 C59 H59A 109.2
C60 C59 H59B 109.2
C58 C59 H59B 109.2
H59A C59 H59B 107.9
C59 C60 C61 111.3(5)
C59 C60 H60A 109.4
C61 C60 H60A 109.4
C59 C60 H60B 109.4
C61 C60 H60B 109.4
H60A C60 H60B 108.0
C60 C61 C62 109.8(7)
C60 C61 H61A 109.7
C62 C61 H61A 109.7
C60 C61 H61B 109.7
C62 C61 H61B 109.7
H61A C61 H61B 108.2
C57 C62 C61 111.2(6)
C57 C62 H62A 109.4
C61 C62 H62A 109.4
C57 C62 H62B 109.4
C61 C62 H62B 109.4
H62A C62 H62B 108.0
C58' C57' C62' 116.4(14)
C58' C57' P6 115.4(10)
C62' C57' P6 111.1(10)
C58' C57' H57' 104.1
C62' C57' H57' 104.1
P6 C57' H57' 104.1
C57' C58' C59' 113.6(10)
C57' C58' H58C 108.8
C59' C58' H58C 108.8
C57' C58' H58D 108.8
C59' C58' H58D 108.8
H58C C58' H58D 107.7
C60' C59' C58' 111.4(10)
C60' C59' H59C 109.3
C58' C59' H59C 109.3
C60' C59' H59D 109.3
C58' C59' H59D 109.3
H59C C59' H59D 108.0
C59' C60' C61' 115.4(10)
C59' C60' H60C 108.4
C61' C60' H60C 108.4
C59' C60' H60D 108.4
C61' C60' H60D 108.4
H60C C60' H60D 107.5
C60' C61' C62' 110.1(13)
C60' C61' H61C 109.6
C62' C61' H61C 109.6
C60' C61' H61D 109.6
C62' C61' H61D 109.6
H61C C61' H61D 108.1
C57' C62' C61' 110.8(12)
C57' C62' H62C 109.5
C61' C62' H62C 109.5
C57' C62' H62D 109.5
C61' C62' H62D 109.5
H62C C62' H62D 108.1
C68 C63 C64 111.6(3)
C68 C63 P6 112.8(3)
C64 C63 P6 117.6(3)
C68 C63 H63 104.4
C64 C63 H63 104.4
P6 C63 H63 104.4
C63 C64 C65 112.1(4)
C63 C64 H64A 109.2
C65 C64 H64A 109.2
C63 C64 H64B 109.2
C65 C64 H64B 109.2
H64A C64 H64B 107.9
C66 C65 C64 111.9(4)
C66 C65 H65A 109.2
C64 C65 H65A 109.2
C66 C65 H65B 109.2
C64 C65 H65B 109.2
H65A C65 H65B 107.9
C67 C66 C65 110.8(4)
C67 C66 H66A 109.5
C65 C66 H66A 109.5
C67 C66 H66B 109.5
C65 C66 H66B 109.5
H66A C66 H66B 108.1
C66 C67 C68 112.4(4)
C66 C67 H67A 109.1
C68 C67 H67A 109.1
C66 C67 H67B 109.1
C68 C67 H67B 109.1
H67A C67 H67B 107.8
C63 C68 C67 111.4(4)
C63 C68 H68A 109.4
C67 C68 H68A 109.4
C63 C68 H68B 109.4
C67 C68 H68B 109.4
H68A C68 H68B 108.0
C70 C69 H69A 109.5
C70 C69 H69B 109.5
H69A C69 H69B 109.5
C70 C69 H69C 109.5
H69A C69 H69C 109.5
H69B C69 H69C 109.5
C71 C70 C69 116(3)
C71 C70 H70A 108.3
C69 C70 H70A 108.3
C71 C70 H70B 108.3
C69 C70 H70B 108.3
H70A C70 H70B 107.4
C70 C71 C72 100.3(15)
C70 C71 H71A 111.7
C72 C71 H71A 111.7
C70 C71 H71B 111.7
C72 C71 H71B 111.7
H71A C71 H71B 109.5
C73 C72 C71 95.1(12)
C73 C72 H72A 112.7
C71 C72 H72A 112.7
C73 C72 H72B 112.7
C71 C72 H72B 112.7
H72A C72 H72B 110.2
C72 C73 H73A 109.5
C72 C73 H73B 109.5
H73A C73 H73B 109.5
C72 C73 H73C 109.5
H73A C73 H73C 109.5
H73B C73 H73C 109.5
C70' C69' H69D 109.5
C70' C69' H69E 109.5
H69D C69' H69E 109.5
C70' C69' H69F 109.5
H69D C69' H69F 109.5
H69E C69' H69F 109.5
C71' C70' C69' 122(3)
C71' C70' H70C 106.8
C69' C70' H70C 106.8
C71' C70' H70D 106.8
C69' C70' H70D 106.8
H70C C70' H70D 106.7
C70' C71' C72' 95.8(17)
C70' C71' H71C 112.6
C72' C71' H71C 112.6
C70' C71' H71D 112.6
C72' C71' H71D 112.6
H71C C71' H71D 110.1
C73' C72' C71' 96.3(14)
C73' C72' H72C 112.5
C71' C72' H72C 112.5
C73' C72' H72D 112.5
C71' C72' H72D 112.5
H72C C72' H72D 110.0
C72' C73' H73D 109.5
C72' C73' H73E 109.5
H73D C73' H73E 109.5
C72' C73' H73F 109.5
H73D C73' H73F 109.5
H73E C73' H73F 109.5

loop_
_geom_bond_atom_site_label_1
_geom_bond_atom_site_label_2
_geom_bond_distance
Fe1 Cl1 2.2459(9)
Fe1 P1 2.3083(9)
Fe1 P3 2.3358(9)
Fe1 P2 2.3397(9)
P1 C5 1.833(4)
P1 C3 1.851(4)
P1 C1 1.855(4)
P2 C2 1.853(4)
P2 C17 1.858(3)
P2 C11 1.864(4)
C1 C2 1.450(5)
C1 H1A 0.9900
C1 H1B 0.9900
C2 H2A 0.9900
C2 H2B 0.9900
C3 C4 1.511(5)
C3 H3A 0.9900
C3 H3B 0.9900
C4 P3 1.859(3)
C4 H4A 0.9900
C4 H4B 0.9900
C5 C6 1.369(6)
C5 C10 1.397(5)
C6 C7 1.401(6)
C6 H6 0.9500
C7 C8 1.380(7)
C7 H7 0.9500
C8 C9 1.353(7)
C8 H8 0.9500
C9 C10 1.380(6)
C9 H9 0.9500
C10 H10 0.9500
C11 C16 1.503(5)
C11 C12 1.525(5)
C11 H11 1.0000
C12 C13 1.552(6)
C12 H12A 0.9900
C12 H12B 0.9900
C13 C14 1.488(7)
C13 H13A 0.9900
C13 H13B 0.9900
C14 C15 1.511(7)
C14 H14A 0.9900
C14 H14B 0.9900
C15 C16 1.526(7)
C15 H15A 0.9900
C15 H15B 0.9900
C16 H16A 0.9900
C16 H16B 0.9900
C17 C22 1.516(5)
C17 C18 1.531(5)
C17 H17 1.0000
C18 C19 1.534(5)
C18 H18A 0.9900
C18 H18B 0.9900
C19 C20 1.502(5)
C19 H19A 0.9900
C19 H19B 0.9900
C20 C21 1.516(5)
C20 H20A 0.9900
C20 H20B 0.9900
C21 C22 1.536(5)
C21 H21A 0.9900
C21 H21B 0.9900
C22 H22A 0.9900
C22 H22B 0.9900
P3 C29 1.859(3)
P3 C23' 1.875(11)
P3 C23 1.887(4)
C23 C28 1.527(5)
C23 C24 1.538(6)
C23 H23 1.0000
C24 C25 1.534(6)
C24 H24A 0.9900
C24 H24B 0.9900
C25 C26 1.524(7)
C25 H25A 0.9900
C25 H25B 0.9900
C26 C27 1.518(7)
C26 H26A 0.9900
C26 H26B 0.9900
C27 C28 1.532(6)
C27 H27A 0.9900
C27 H27B 0.9900
C28 H28A 0.9900
C28 H28B 0.9900
C23' C28' 1.538(14)
C23' C24' 1.551(14)
C23' H23' 1.0000
C24' C25' 1.531(14)
C24' H24C 0.9900
C24' H24D 0.9900
C25' C26' 1.509(15)
C25' H25C 0.9900
C25' H25D 0.9900
C26' C27' 1.491(15)
C26' H26C 0.9900
C26' H26D 0.9900
C27' C28' 1.526(15)
C27' H27C 0.9900
C27' H27D 0.9900
C28' H28C 0.9900
C28' H28D 0.9900
C29 C34 1.522(4)
C29 C30 1.535(5)
C29 H29 1.0000
C30 C31 1.532(5)
C30 H30A 0.9900
C30 H30B 0.9900
C31 C32 1.505(6)
C31 H31A 0.9900
C31 H31B 0.9900
C32 C33 1.523(6)
C32 H32A 0.9900
C32 H32B 0.9900
C33 C34 1.523(5)
C33 H33A 0.9900
C33 H33B 0.9900
C34 H34A 0.9900
C34 H34B 0.9900
Fe2 Cl2 2.2351(9)
Fe2 P4 2.2884(9)
Fe2 P5 2.3326(9)
Fe2 P6 2.3542(9)
P4 C39 1.835(3)
P4 C37 1.849(3)
P4 C35 1.850(3)
C35 C36 1.524(5)
C35 H35A 0.9900
C35 H35B 0.9900
C36 P5 1.863(4)
C36 H36A 0.9900
C36 H36B 0.9900
C37 C38 1.532(4)
C37 H37A 0.9900
C37 H37B 0.9900
C38 P6 1.848(3)
C38 H38A 0.9900
C38 H38B 0.9900
C39 C44 1.388(4)
C39 C40 1.389(4)
C40 C41 1.387(5)
C40 H40 0.9500
C41 C42 1.376(5)
C41 H41 0.9500
C42 C43 1.372(5)
C42 H42 0.9500
C43 C44 1.387(5)
C43 H43 0.9500
C44 H44 0.9500
P5 C51 1.865(3)
P5 C45 1.867(4)
P5 C45' 1.920(15)
C45 C50 1.520(6)
C45 C46 1.529(6)
C45 H45 1.0000
C46 C47 1.532(6)
C46 H46A 0.9900
C46 H46B 0.9900
C47 C48 1.507(7)
C47 H47A 0.9900
C47 H47B 0.9900
C48 C49 1.511(6)
C48 H48A 0.9900
C48 H48B 0.9900
C49 C50 1.538(5)
C49 H49A 0.9900
C49 H49B 0.9900
C50 H50A 0.9900
C50 H50B 0.9900
C45' C50' 1.522(18)
C45' C46' 1.530(18)
C45' H45' 1.0000
C46' C47' 1.534(17)
C46' H46C 0.9900
C46' H46D 0.9900
C47' C48' 1.498(18)
C47' H47C 0.9900
C47' H47D 0.9900
C48' C49' 1.506(18)
C48' H48C 0.9900
C48' H48D 0.9900
C49' C50' 1.532(17)
C49' H49C 0.9900
C49' H49D 0.9900
C50' H50C 0.9900
C50' H50D 0.9900
C51 C52 1.529(5)
C51 C56 1.534(5)
C51 H51 1.0000
C52 C53 1.528(5)
C52 H52A 0.9900
C52 H52B 0.9900
C53 C54 1.507(7)
C53 H53A 0.9900
C53 H53B 0.9900
C54 C55 1.518(7)
C54 H54A 0.9900
C54 H54B 0.9900
C55 C56 1.532(5)
C55 H55A 0.9900
C55 H55B 0.9900
C56 H56A 0.9900
C56 H56B 0.9900
P6 C57' 1.818(12)
P6 C63 1.869(4)
P6 C57 1.875(6)
C57 C58 1.515(10)
C57 C62 1.530(8)
C57 H57 1.0000
C58 C59 1.513(8)
C58 H58A 0.9900
C58 H58B 0.9900
C59 C60 1.502(8)
C59 H59A 0.9900
C59 H59B 0.9900
C60 C61 1.534(8)
C60 H60A 0.9900
C60 H60B 0.9900
C61 C62 1.548(10)
C61 H61A 0.9900
C61 H61B 0.9900
C62 H62A 0.9900
C62 H62B 0.9900
C57' C58' 1.457(15)
C57' C62' 1.517(14)
C57' H57' 1.0000
C58' C59' 1.535(12)
C58' H58C 0.9900
C58' H58D 0.9900
C59' C60' 1.506(13)
C59' H59C 0.9900
C59' H59D 0.9900
C60' C61' 1.507(13)
C60' H60C 0.9900
C60' H60D 0.9900
C61' C62' 1.525(15)
C61' H61C 0.9900
C61' H61D 0.9900
C62' H62C 0.9900
C62' H62D 0.9900
C63 C68 1.522(5)
C63 C64 1.523(5)
C63 H63 1.0000
C64 C65 1.533(6)
C64 H64A 0.9900
C64 H64B 0.9900
C65 C66 1.501(6)
C65 H65A 0.9900
C65 H65B 0.9900
C66 C67 1.486(6)
C66 H66A 0.9900
C66 H66B 0.9900
C67 C68 1.535(6)
C67 H67A 0.9900
C67 H67B 0.9900
C68 H68A 0.9900
C68 H68B 0.9900
C69 C70 1.449(19)
C69 H69A 0.9800
C69 H69B 0.9800
C69 H69C 0.9800
C70 C71 1.364(19)
C70 H70A 0.9900
C70 H70B 0.9900
C71 C72 1.668(17)
C71 H71A 0.9900
C71 H71B 0.9900
C72 C73 1.550(15)
C72 H72A 0.9900
C72 H72B 0.9900
C73 H73A 0.9800
C73 H73B 0.9800
C73 H73C 0.9800
C69' C70' 1.442(19)
C69' H69D 0.9800
C69' H69E 0.9800
C69' H69F 0.9800
C70' C71' 1.37(2)
C70' H70C 0.9900
C70' H70D 0.9900
C71' C72' 1.700(18)
C71' H71C 0.9900
C71' H71D 0.9900
C72' C73' 1.524(17)
C72' H72C 0.9900
C72' H72D 0.9900
C73' H73D 0.9800
C73' H73E 0.9800
C73' H73F 0.9800
